data_7036157
loop_
_publ_author_name
'Molina, P. I.'
'Sures, D. J.'
'Mir\'o, P'
'Zakharov, L. N.'
'Nyman, M.'

_publ_section_title
;
 Bridging the opposite chemistries of tantalum and tungsten
 polyoxometalates.
;
_journal_issue 36
_journal_name_full 'Dalton transactions (Cambridge, England : 2003)'
_journal_page_first 15813
_journal_page_last 15822
_journal_paper_doi 10.1039/c5dt02290h
_journal_volume 44
_journal_year 2015
_chemical_formula_sum 'Cs4 H12 Na O25 Ta3 W3'
_chemical_formula_weight 2061.13
_chemical_name_systematic
;
 ?
;
_space_group_crystal_system hexagonal
_space_group_IT_number 148
_space_group_name_Hall '-R 3'
_space_group_name_H-M_alt 'R -3 :H'
_symmetry_space_group_name_Hall '-R 3'
_symmetry_space_group_name_H-M 'R -3 :H'
_audit_creation_method SHELXL-2013
_audit_update_record
;
2015-04-24 deposited with the CCDC.
2015-08-05 downloaded from the CCDC.
;
_cell_angle_alpha 90
_cell_angle_beta 90
_cell_angle_gamma 120
_cell_formula_units_Z 3
_cell_length_a 9.3948(3)
_cell_length_b 9.3948(3)
_cell_length_c 28.2796(11)
_cell_measurement_reflns_used 6850
_cell_measurement_temperature 173(2)
_cell_measurement_theta_max 36.82
_cell_measurement_theta_min 2.60
_cell_volume 2161.62(13)
_computing_cell_refinement 'Bruker SAINT'
_computing_data_collection 'Bruker APEX2'
_computing_data_reduction 'Bruker SAINT'
_computing_molecular_graphics 'Bruker SHELXTL'
_computing_publication_material 'Bruker SHELXTL'
_computing_structure_refinement 'SHELXL-2013 (Sheldrick 2013)'
_computing_structure_solution 'SHELXS-97 (Sheldrick 2008)'
_diffrn_ambient_temperature 173(2)
_diffrn_measured_fraction_theta_full 0.994
_diffrn_measured_fraction_theta_max 0.983
_diffrn_measurement_device_type 'Bruker APEX-II CCD'
_diffrn_measurement_method '\f and \w scans'
_diffrn_radiation_type MoK\a
_diffrn_radiation_wavelength 0.71073
_diffrn_reflns_av_R_equivalents 0.0768
_diffrn_reflns_av_unetI/netI 0.0455
_diffrn_reflns_laue_measured_fraction_full 0.994
_diffrn_reflns_laue_measured_fraction_max 0.983
_diffrn_reflns_limit_h_max 15
_diffrn_reflns_limit_h_min -15
_diffrn_reflns_limit_k_max 15
_diffrn_reflns_limit_k_min -13
_diffrn_reflns_limit_l_max 46
_diffrn_reflns_limit_l_min -47
_diffrn_reflns_number 14994
_diffrn_reflns_point_group_measured_fraction_full 0.994
_diffrn_reflns_point_group_measured_fraction_max 0.983
_diffrn_reflns_theta_full 25.242
_diffrn_reflns_theta_max 37.147
_diffrn_reflns_theta_min 2.160
_diffrn_source 'sealed tube plus triumph'
_exptl_absorpt_coefficient_mu 28.348
_exptl_absorpt_correction_T_max 0.7473
_exptl_absorpt_correction_T_min 0.3904
_exptl_absorpt_correction_type multi-scan
_exptl_absorpt_process_details SADABS
_exptl_crystal_colour colorless
_exptl_crystal_density_diffrn 4.750
_exptl_crystal_description block
_exptl_crystal_F_000 2652
_exptl_crystal_size_max 0.160
_exptl_crystal_size_mid 0.120
_exptl_crystal_size_min 0.040
_refine_diff_density_max 3.436
_refine_diff_density_min -3.627
_refine_diff_density_rms 0.502
_refine_ls_extinction_method none
_refine_ls_goodness_of_fit_ref 1.116
_refine_ls_hydrogen_treatment undef
_refine_ls_matrix_type full
_refine_ls_number_parameters 57
_refine_ls_number_reflns 2432
_refine_ls_number_restraints 0
_refine_ls_restrained_S_all 1.116
_refine_ls_R_factor_all 0.0423
_refine_ls_R_factor_gt 0.0342
_refine_ls_shift/su_max 0.001
_refine_ls_shift/su_mean 0.000
_refine_ls_structure_factor_coef Fsqd
_refine_ls_weighting_details 'w=1/[\s^2^(Fo^2^)+(0.0359P)^2^+45.6163P] where P=(Fo^2^+2Fc^2^)/3'
_refine_ls_weighting_scheme calc
_refine_ls_wR_factor_gt 0.0849
_refine_ls_wR_factor_ref 0.0880
_reflns_Friedel_coverage 0.000
_reflns_number_gt 2087
_reflns_number_total 2432
_reflns_threshold_expression 'I > 2\s(I)'
_cod_data_source_file c5dt02290h2.cif
_cod_data_source_block mo_may54_0m
_cod_depositor_comments 'Adding full bibliography for 7036154--7036157.cif.'
_cod_original_cell_volume 2161.62(16)
_cod_database_code 7036157
_shelx_space_group_comment
;
The symmetry employed for this shelxl refinement is uniquely defined
by the following loop, which should always be used as a source of
symmetry information in preference to the above space-group names.
They are only intended as comments.
;
_shelx_estimated_absorpt_t_min 0.093
_shelx_estimated_absorpt_t_max 0.397
_shelxl_version_number 2013-4

loop_
_space_group_symop_operation_xyz
'x, y, z'
'-y, x-y, z'
'-x+y, -x, z'
'x+2/3, y+1/3, z+1/3'
'-y+2/3, x-y+1/3, z+1/3'
'-x+y+2/3, -x+1/3, z+1/3'
'x+1/3, y+2/3, z+2/3'
'-y+1/3, x-y+2/3, z+2/3'
'-x+y+1/3, -x+2/3, z+2/3'
'-x, -y, -z'
'y, -x+y, -z'
'x-y, x, -z'
'-x+2/3, -y+1/3, -z+1/3'
'y+2/3, -x+y+1/3, -z+1/3'
'x-y+2/3, x+1/3, -z+1/3'
'-x+1/3, -y+2/3, -z+2/3'
'y+1/3, -x+y+2/3, -z+2/3'
'x-y+1/3, x+2/3, -z+2/3'

loop_
_atom_site_label
_atom_site_type_symbol
_atom_site_fract_x
_atom_site_fract_y
_atom_site_fract_z
_atom_site_U_iso_or_equiv
_atom_site_adp_type
_atom_site_occupancy
_atom_site_site_symmetry_order
_atom_site_calc_flag
_atom_site_refinement_flags_posn
_atom_site_refinement_flags_adp
_atom_site_refinement_flags_occupancy
W1 W 0.23164(3) 0.16104(3) 0.04797(2) 0.00901(7) Uani 0.5 1 d . . P
Ta1 Ta 0.23164(3) 0.16104(3) 0.04797(2) 0.00901(7) Uani 0.5 1 d . . P
Cs1 Cs 0.3333 0.6667 0.02024(2) 0.01592(12) Uani 1 3 d S T P
Cs2 Cs 0.0000 0.0000 0.17538(2) 0.02191(14) Uani 1 3 d S T P
Na1 Na 0.3333 0.6667 0.1667 0.0168(12) Uani 1 6 d S T P
O1 O 0.0000 0.0000 0.0000 0.0069(14) Uani 1 6 d S T P
O2 O 0.1289(6) -0.0570(6) 0.07787(16) 0.0162(8) Uani 1 1 d . . .
O3 O 0.2442(5) 0.3130(5) 0.00004(17) 0.0160(8) Uani 1 1 d . . .
O4 O 0.4060(12) 0.2819(12) 0.0836(4) 0.080(4) Uani 1 1 d . . .
O1S O 0.3781(8) 0.8898(9) 0.1163(3) 0.0378(17) Uani 1 1 d . . .

loop_
_atom_site_aniso_label
_atom_site_aniso_U_11
_atom_site_aniso_U_22
_atom_site_aniso_U_33
_atom_site_aniso_U_23
_atom_site_aniso_U_13
_atom_site_aniso_U_12
W1 0.00820(9) 0.00925(9) 0.00909(11) -0.00073(6) -0.00120(6) 0.00398(7)
Ta1 0.00820(9) 0.00925(9) 0.00909(11) -0.00073(6) -0.00120(6) 0.00398(7)
Cs1 0.01402(16) 0.01402(16) 0.0197(3) 0.000 0.000 0.00701(8)
Cs2 0.0291(2) 0.0291(2) 0.0075(3) 0.000 0.000 0.01457(11)
Na1 0.0164(17) 0.0164(17) 0.018(3) 0.000 0.000 0.0082(8)
O1 0.007(2) 0.007(2) 0.008(4) 0.000 0.000 0.0033(10)
O2 0.020(2) 0.021(2) 0.0117(19) 0.0033(15) 0.0001(15) 0.0136(18)
O3 0.0148(18) 0.0090(16) 0.019(2) -0.0027(14) 0.0001(15) 0.0022(14)
O4 0.063(6) 0.059(5) 0.078(7) -0.009(5) -0.065(5) 0.001(5)
O1S 0.023(3) 0.042(4) 0.053(4) 0.024(3) 0.000(3) 0.020(3)

loop_
_atom_type_symbol
_atom_type_description
_atom_type_scat_dispersion_real
_atom_type_scat_dispersion_imag
_atom_type_scat_source
O O 0.0106 0.0060 'International Tables Vol C Tables 4.2.6.8 and 6.1.1.4'
Na Na 0.0362 0.0249 'International Tables Vol C Tables 4.2.6.8 and 6.1.1.4'
Cs Cs -0.3680 2.1192 'International Tables Vol C Tables 4.2.6.8 and 6.1.1.4'
Ta Ta -0.7052 6.5227 'International Tables Vol C Tables 4.2.6.8 and 6.1.1.4'
W W -0.8490 6.8722 'International Tables Vol C Tables 4.2.6.8 and 6.1.1.4'
H H 0.0000 0.0000 'International Tables Vol C Tables 4.2.6.8 and 6.1.1.4'

loop_
_geom_angle_atom_site_label_1
_geom_angle_atom_site_label_2
_geom_angle_atom_site_label_3
_geom_angle
_geom_angle_site_symmetry_1
_geom_angle_site_symmetry_3
O4 W1 O3 103.3(4) . .
O4 W1 O3 103.8(5) . 11
O3 W1 O3 86.98(5) . 11
O4 W1 O2 103.8(5) . 2
O3 W1 O2 87.71(19) . 2
O3 W1 O2 152.38(19) 11 2
O4 W1 O2 103.8(4) . .
O3 W1 O2 152.85(19) . .
O3 W1 O2 86.22(19) 11 .
O2 W1 O2 86.3(3) 2 .
O4 W1 O1 179.6(4) . .
O3 W1 O1 76.48(13) . .
O3 W1 O1 75.93(13) 11 .
O2 W1 O1 76.48(13) 2 .
O2 W1 O1 76.38(14) . .
O4 W1 Cs1 65.8(4) . 10_665
O3 W1 Cs1 72.16(13) . 10_665
O3 W1 Cs1 46.26(13) 11 10_665
O2 W1 Cs1 153.41(14) 2 10_665
O2 W1 Cs1 119.50(14) . 10_665
O1 W1 Cs1 113.875(11) . 10_665
O4 W1 Cs2 83.5(4) . .
O3 W1 Cs2 135.85(14) . .
O3 W1 Cs2 134.43(13) 11 .
O2 W1 Cs2 48.84(14) 2 .
O2 W1 Cs2 48.88(14) . .
O1 W1 Cs2 96.879(8) . .
Cs1 W1 Cs2 144.201(11) 10_665 .
O4 W1 Cs1 77.2(3) . .
O3 W1 Cs1 34.91(13) . .
O3 W1 Cs1 115.44(13) 11 .
O2 W1 Cs1 72.10(14) 2 .
O2 W1 Cs1 157.72(14) . .
O1 W1 Cs1 102.788(9) . .
Cs1 W1 Cs1 81.574(5) 10_665 .
Cs2 W1 Cs1 110.057(9) . .
O3 Cs1 O3 116.57(6) 3_565 2_665
O3 Cs1 O3 116.57(6) 3_565 .
O3 Cs1 O3 116.57(6) 2_665 .
O3 Cs1 O1S 136.01(14) 3_565 3_565
O3 Cs1 O1S 80.98(13) 2_665 3_565
O3 Cs1 O1S 84.05(15) . 3_565
O3 Cs1 O1S 84.05(15) 3_565 2_665
O3 Cs1 O1S 136.01(14) 2_665 2_665
O3 Cs1 O1S 80.98(13) . 2_665
O1S Cs1 O1S 60.02(16) 3_565 2_665
O3 Cs1 O1S 80.98(13) 3_565 .
O3 Cs1 O1S 84.05(15) 2_665 .
O3 Cs1 O1S 136.01(14) . .
O1S Cs1 O1S 60.01(16) 3_565 .
O1S Cs1 O1S 60.01(16) 2_665 .
O3 Cs1 O4 78.26(18) 3_565 12
O3 Cs1 O4 113.16(17) 2_665 12
O3 Cs1 O4 50.48(15) . 12
O1S Cs1 O4 134.37(16) 3_565 12
O1S Cs1 O4 108.80(16) 2_665 12
O1S Cs1 O4 157.5(2) . 12
O3 Cs1 O4 50.48(15) 3_565 11_565
O3 Cs1 O4 78.26(18) 2_665 11_565
O3 Cs1 O4 113.15(17) . 11_565
O1S Cs1 O4 157.5(2) 3_565 11_565
O1S Cs1 O4 134.37(16) 2_665 11_565
O1S Cs1 O4 108.80(16) . 11_565
O4 Cs1 O4 63.51(18) 12 11_565
O3 Cs1 O4 113.16(17) 3_565 10_665
O3 Cs1 O4 50.48(15) 2_665 10_665
O3 Cs1 O4 78.26(18) . 10_665
O1S Cs1 O4 108.80(16) 3_565 10_665
O1S Cs1 O4 157.5(2) 2_665 10_665
O1S Cs1 O4 134.37(16) . 10_665
O4 Cs1 O4 63.51(18) 12 10_665
O4 Cs1 O4 63.51(18) 11_565 10_665
O3 Cs1 W1 27.69(9) 3_565 11_565
O3 Cs1 W1 91.07(9) 2_665 11_565
O3 Cs1 W1 126.81(9) . 11_565
O1S Cs1 W1 147.71(11) 3_565 11_565
O1S Cs1 W1 110.64(11) 2_665 11_565
O1S Cs1 W1 88.16(10) . 11_565
O4 Cs1 W1 77.49(13) 12 11_565
O4 Cs1 W1 25.85(10) 11_565 11_565
O4 Cs1 W1 89.00(16) 10_665 11_565
O3 Cs1 Ta1 27.69(9) 3_565 11_565
O3 Cs1 Ta1 91.07(9) 2_665 11_565
O3 Cs1 Ta1 126.81(9) . 11_565
O1S Cs1 Ta1 147.71(11) 3_565 11_565
O1S Cs1 Ta1 110.64(11) 2_665 11_565
O1S Cs1 Ta1 88.16(10) . 11_565
O4 Cs1 Ta1 77.49(13) 12 11_565
O4 Cs1 Ta1 25.85(10) 11_565 11_565
O4 Cs1 Ta1 89.00(16) 10_665 11_565
W1 Cs1 Ta1 0.000(7) 11_565 11_565
O3 Cs1 W1 91.07(9) 3_565 12
O3 Cs1 W1 126.81(9) 2_665 12
O3 Cs1 W1 27.69(9) . 12
O1S Cs1 W1 110.64(11) 3_565 12
O1S Cs1 W1 88.16(10) 2_665 12
O1S Cs1 W1 147.71(11) . 12
O4 Cs1 W1 25.85(10) 12 12
O4 Cs1 W1 89.00(16) 11_565 12
O4 Cs1 W1 77.49(13) 10_665 12
W1 Cs1 W1 99.221(12) 11_565 12
Ta1 Cs1 W1 99.221(12) 11_565 12
O4 Cs2 O4 78.4(4) 13 15_445
O4 Cs2 O4 78.4(4) 13 14_455
O4 Cs2 O4 78.4(4) 15_445 14_455
O4 Cs2 O2 106.3(3) 13 .
O4 Cs2 O2 127.4(2) 15_445 .
O4 Cs2 O2 154.1(3) 14_455 .
O4 Cs2 O2 154.1(3) 13 3
O4 Cs2 O2 106.3(3) 15_445 3
O4 Cs2 O2 127.4(2) 14_455 3
O2 Cs2 O2 50.22(14) . 3
O4 Cs2 O2 127.4(2) 13 2
O4 Cs2 O2 154.1(3) 15_445 2
O4 Cs2 O2 106.3(3) 14_455 2
O2 Cs2 O2 50.22(14) . 2
O2 Cs2 O2 50.22(14) 3 2
O4 Cs2 W1 108.0(2) 13 .
O4 Cs2 W1 155.1(2) 15_445 .
O4 Cs2 W1 126.2(2) 14_455 .
O2 Cs2 W1 27.92(8) . .
O2 Cs2 W1 57.54(8) 3 .
O2 Cs2 W1 27.81(9) 2 .
O4 Cs2 Ta1 126.2(2) 13 3
O4 Cs2 Ta1 108.0(2) 15_445 3
O4 Cs2 Ta1 155.1(2) 14_455 3
O2 Cs2 Ta1 27.81(9) . 3
O2 Cs2 Ta1 27.92(8) 3 3
O2 Cs2 Ta1 57.54(8) 2 3
W1 Cs2 Ta1 48.313(9) . 3
O4 Cs2 W1 126.2(2) 13 3
O4 Cs2 W1 108.0(2) 15_445 3
O4 Cs2 W1 155.1(2) 14_455 3
O2 Cs2 W1 27.81(9) . 3
O2 Cs2 W1 27.92(8) 3 3
O2 Cs2 W1 57.54(8) 2 3
W1 Cs2 W1 48.313(9) . 3
Ta1 Cs2 W1 0.000(7) 3 3
O4 Cs2 W1 155.1(2) 13 2
O4 Cs2 W1 126.2(2) 15_445 2
O4 Cs2 W1 108.0(2) 14_455 2
O2 Cs2 W1 57.54(8) . 2
O2 Cs2 W1 27.81(9) 3 2
O2 Cs2 W1 27.92(8) 2 2
W1 Cs2 W1 48.313(9) . 2
Ta1 Cs2 W1 48.313(9) 3 2
W1 Cs2 W1 48.313(9) 3 2
O4 Cs2 Ta1 155.1(2) 13 2
O4 Cs2 Ta1 126.2(2) 15_445 2
O4 Cs2 Ta1 108.0(2) 14_455 2
O2 Cs2 Ta1 57.54(8) . 2
O2 Cs2 Ta1 27.81(9) 3 2
O2 Cs2 Ta1 27.92(8) 2 2
W1 Cs2 Ta1 48.313(9) . 2
Ta1 Cs2 Ta1 48.313(9) 3 2
W1 Cs2 Ta1 48.313(9) 3 2
W1 Cs2 Ta1 0.000(7) 2 2
O1S Na1 O1S 88.1(3) . 3_565
O1S Na1 O1S 88.1(3) . 2_665
O1S Na1 O1S 88.1(3) 3_565 2_665
O1S Na1 O1S 91.9(3) . 15
O1S Na1 O1S 180.0 3_565 15
O1S Na1 O1S 91.9(3) 2_665 15
O1S Na1 O1S 91.9(3) . 14_455
O1S Na1 O1S 91.9(3) 3_565 14_455
O1S Na1 O1S 180.0 2_665 14_455
O1S Na1 O1S 88.1(3) 15 14_455
O1S Na1 O1S 180.0(3) . 13_565
O1S Na1 O1S 91.9(3) 3_565 13_565
O1S Na1 O1S 91.9(3) 2_665 13_565
O1S Na1 O1S 88.1(3) 15 13_565
O1S Na1 O1S 88.1(3) 14_455 13_565
O1S Na1 Cs1 53.4(2) . .
O1S Na1 Cs1 53.4(2) 3_565 .
O1S Na1 Cs1 53.4(2) 2_665 .
O1S Na1 Cs1 126.6(2) 15 .
O1S Na1 Cs1 126.6(2) 14_455 .
O1S Na1 Cs1 126.6(2) 13_565 .
O1S Na1 Cs1 126.6(2) . 13_565
O1S Na1 Cs1 126.6(2) 3_565 13_565
O1S Na1 Cs1 126.6(2) 2_665 13_565
O1S Na1 Cs1 53.4(2) 15 13_565
O1S Na1 Cs1 53.4(2) 14_455 13_565
O1S Na1 Cs1 53.4(2) 13_565 13_565
Cs1 Na1 Cs1 180.0 . 13_565
Ta1 O1 W1 0.000(12) 10 10
Ta1 O1 Ta1 90.264(8) 10 12
W1 O1 Ta1 90.264(8) 10 12
Ta1 O1 Ta1 89.736(8) 10 3
W1 O1 Ta1 89.736(8) 10 3
Ta1 O1 Ta1 180.000(13) 12 3
Ta1 O1 W1 89.736(8) 10 2
W1 O1 W1 89.736(8) 10 2
Ta1 O1 W1 89.736(8) 12 2
Ta1 O1 W1 90.264(8) 3 2
Ta1 O1 W1 90.264(8) 10 11
W1 O1 W1 90.264(8) 10 11
Ta1 O1 W1 90.264(8) 12 11
Ta1 O1 W1 89.736(8) 3 11
W1 O1 W1 180.000(11) 2 11
Ta1 O1 W1 89.736(8) 10 3
W1 O1 W1 89.736(8) 10 3
Ta1 O1 W1 180.000(13) 12 3
Ta1 O1 W1 0.000(13) 3 3
W1 O1 W1 90.264(8) 2 3
W1 O1 W1 89.736(8) 11 3
Ta1 O1 W1 90.264(8) 10 12
W1 O1 W1 90.264(8) 10 12
Ta1 O1 W1 0.000(13) 12 12
Ta1 O1 W1 180.000(13) 3 12
W1 O1 W1 89.736(8) 2 12
W1 O1 W1 90.264(8) 11 12
W1 O1 W1 180.000(13) 3 12
Ta1 O1 Ta1 90.264(8) 10 11
W1 O1 Ta1 90.264(8) 10 11
Ta1 O1 Ta1 90.264(8) 12 11
Ta1 O1 Ta1 89.736(8) 3 11
W1 O1 Ta1 180.000(11) 2 11
W1 O1 Ta1 0.000(11) 11 11
W1 O1 Ta1 89.736(8) 3 11
W1 O1 Ta1 90.264(8) 12 11
Ta1 O1 Ta1 89.736(8) 10 2
W1 O1 Ta1 89.736(8) 10 2
Ta1 O1 Ta1 89.736(8) 12 2
Ta1 O1 Ta1 90.264(8) 3 2
W1 O1 Ta1 0.000(11) 2 2
W1 O1 Ta1 180.000(11) 11 2
W1 O1 Ta1 90.264(8) 3 2
W1 O1 Ta1 89.736(8) 12 2
Ta1 O1 Ta1 180.000(11) 11 2
Ta1 O1 W1 180.0 10 .
W1 O1 W1 180.0 10 .
Ta1 O1 W1 89.737(8) 12 .
Ta1 O1 W1 90.263(8) 3 .
W1 O1 W1 90.264(8) 2 .
W1 O1 W1 89.736(8) 11 .
W1 O1 W1 90.263(8) 3 .
W1 O1 W1 89.737(8) 12 .
Ta1 O1 W1 89.736(8) 11 .
Ta1 O1 W1 90.264(8) 2 .
Ta1 O2 W1 0.00(2) 3 3
Ta1 O2 W1 116.9(2) 3 .
W1 O2 W1 116.9(2) 3 .
Ta1 O2 Cs2 103.35(18) 3 .
W1 O2 Cs2 103.35(18) 3 .
W1 O2 Cs2 103.20(18) . .
W1 O3 Ta1 117.8(2) . 12
W1 O3 W1 117.8(2) . 12
Ta1 O3 W1 0.000(15) 12 12
W1 O3 Cs1 123.9(2) . .
Ta1 O3 Cs1 106.05(18) 12 .
W1 O3 Cs1 106.05(18) 12 .
W1 O4 Cs2 154.0(5) . 13
W1 O4 Cs1 88.4(4) . 10_665
Cs2 O4 Cs1 95.7(3) 13 10_665
Na1 O1S Cs1 91.3(2) . .

loop_
_geom_bond_atom_site_label_1
_geom_bond_atom_site_label_2
_geom_bond_distance
_geom_bond_site_symmetry_2
W1 O4 1.768(6) .
W1 O3 1.929(5) .
W1 O3 1.960(5) 11
W1 O2 1.961(5) 2
W1 O2 1.966(5) .
W1 O1 2.3607(2) .
W1 Cs1 4.0533(4) 10_665
W1 Cs2 4.0884(7) .
W1 Cs1 4.4220(3) .
Cs1 O3 3.047(4) 3_565
Cs1 O3 3.047(4) 2_665
Cs1 O3 3.047(4) .
Cs1 O1S 3.326(8) 3_565
Cs1 O1S 3.326(8) 2_665
Cs1 O1S 3.326(8) .
Cs1 O4 3.698(13) 12
Cs1 O4 3.698(13) 11_565
Cs1 O4 3.698(13) 10_665
Cs1 W1 4.0534(4) 11_565
Cs1 Ta1 4.0534(4) 11_565
Cs1 W1 4.0534(4) 12
Cs2 O4 3.077(7) 13
Cs2 O4 3.077(7) 15_445
Cs2 O4 3.077(7) 14_455
Cs2 O2 3.163(5) .
Cs2 O2 3.163(5) 3
Cs2 O2 3.163(5) 2
Cs2 Ta1 4.0884(7) 3
Cs2 W1 4.0884(7) 3
Cs2 W1 4.0884(7) 2
Cs2 Ta1 4.0884(7) 2
Na1 O1S 2.392(6) .
Na1 O1S 2.392(6) 3_565
Na1 O1S 2.392(6) 2_665
Na1 O1S 2.392(6) 15
Na1 O1S 2.392(6) 14_455
Na1 O1S 2.392(6) 13_565
Na1 Cs1 4.1409(7) 13_565
O1 Ta1 2.3607(2) 10
O1 W1 2.3607(2) 10
O1 Ta1 2.3607(2) 12
O1 Ta1 2.3607(2) 3
O1 W1 2.3607(2) 2
O1 W1 2.3607(2) 11
O1 W1 2.3607(2) 3
O1 W1 2.3607(2) 12
O1 Ta1 2.3607(2) 11
O1 Ta1 2.3607(2) 2
O2 Ta1 1.961(5) 3
O2 W1 1.961(5) 3
O3 Ta1 1.960(5) 12
O3 W1 1.960(5) 12
O4 Cs2 3.077(7) 13
O4 Cs1 3.697(13) 10_665

loop_
_geom_torsion_atom_site_label_1
_geom_torsion_atom_site_label_2
_geom_torsion_atom_site_label_3
_geom_torsion_atom_site_label_4
_geom_torsion
_geom_torsion_site_symmetry_1
_geom_torsion_site_symmetry_4
O3 W1 O4 Cs2 -162.8(14) . 13
O3 W1 O4 Cs2 -72.7(15) 11 13
O2 W1 O4 Cs2 106.3(14) 2 13
O2 W1 O4 Cs2 16.8(16) . 13
Cs1 W1 O4 Cs2 -99.7(15) 10_665 13
Cs2 W1 O4 Cs2 61.5(14) . 13
Cs1 W1 O4 Cs2 173.9(16) . 13
O3 W1 O4 Cs1 -63.1(3) . 10_665
O3 W1 O4 Cs1 27.0(3) 11 10_665
O2 W1 O4 Cs1 -154.04(17) 2 10_665
O2 W1 O4 Cs1 116.4(2) . 10_665
Cs2 W1 O4 Cs1 161.2(2) . 10_665
Cs1 W1 O4 Cs1 -86.43(17) . 10_665
